data_4079621
loop_
_publ_author_name
'Grohmann, Christoph'
'Hashimoto, Takayoshi'
'Fr\"ohlich, Roland'
'Ohki, Yasuhiro'
'Tatsumi, Kazuyuki'
'Glorius, Frank'

_publ_section_title
;
 An Iron(II) Complex of a Diamine-Bridged Bis-N-Heterocyclic Carbene
;
_journal_issue 23
_journal_name_full Organometallics
_journal_page_first 8047
_journal_paper_doi 10.1021/om300888q
_journal_volume 31
_journal_year 2012
_chemical_formula_moiety 'C22 H27 Cl2 Fe N7'
_chemical_formula_sum 'C22 H27 Cl2 Fe N7'
_chemical_formula_weight 516.26
_space_group_IT_number 2
_symmetry_cell_setting triclinic
_symmetry_Int_Tables_number 2
_symmetry_space_group_name_Hall '-P 1'
_symmetry_space_group_name_H-M 'P -1'
_atom_sites_solution_hydrogens geom
_atom_sites_solution_primary direct
_atom_sites_solution_secondary difmap
_cell_angle_alpha 115.502(8)
_cell_angle_beta 91.326(6)
_cell_angle_gamma 90.984(4)
_cell_formula_units_Z 2
_cell_length_a 10.495(4)
_cell_length_b 10.897(5)
_cell_length_c 11.448(5)
_cell_measurement_temperature 173
_cell_measurement_theta_max 27.50
_cell_measurement_theta_min 3.90
_cell_volume 1180.8(9)
_computing_cell_refinement 'CrystalClear-SM Expert 2.0 r4'
_computing_data_collection 'CrystalClear-SM Expert 2.0 r4 (Rigaku, 2009)'
_computing_data_reduction 'CrystalClear-SM Expert 2.0 r4'
_computing_molecular_graphics 'CrystalStructure 4.0'
_computing_publication_material 'CrystalStructure 4.0 (Rigaku, 2010)'
_computing_structure_refinement 'CRYSTALS (Carruthers, et al., 1999)'
_computing_structure_solution 'SIR92 (Altomare, et al., 1994)'
_diffrn_ambient_temperature 173
_diffrn_detector_area_resol_mean 7.314
_diffrn_measured_fraction_theta_full 0.986
_diffrn_measured_fraction_theta_max 0.986
_diffrn_measurement_device_type 'Rigaku Saturn70'
_diffrn_measurement_method \w
_diffrn_radiation_type 'Mo K\a'
_diffrn_radiation_wavelength 0.71070
_diffrn_reflns_av_R_equivalents 0.0300
_diffrn_reflns_limit_h_max 13
_diffrn_reflns_limit_h_min -13
_diffrn_reflns_limit_k_max 14
_diffrn_reflns_limit_k_min -13
_diffrn_reflns_limit_l_max 14
_diffrn_reflns_limit_l_min -14
_diffrn_reflns_number 13442
_diffrn_reflns_theta_full 27.45
_diffrn_reflns_theta_max 27.45
_diffrn_standards_number 0
_exptl_absorpt_coefficient_mu 0.889
_exptl_absorpt_correction_T_max 1.000
_exptl_absorpt_correction_T_min 1.000
_exptl_absorpt_correction_type none
_exptl_crystal_colour yellow
_exptl_crystal_density_diffrn 1.452
_exptl_crystal_density_method 'not measured'
_exptl_crystal_description block
_exptl_crystal_F_000 536.00
_exptl_crystal_size_max 0.100
_exptl_crystal_size_mid 0.050
_exptl_crystal_size_min 0.020
_refine_diff_density_max 0.432
_refine_diff_density_min -0.368
_refine_ls_extinction_method none
_refine_ls_goodness_of_fit_ref 1.023
_refine_ls_hydrogen_treatment constr
_refine_ls_number_parameters 316
_refine_ls_number_reflns 5330
_refine_ls_R_factor_gt 0.0276
_refine_ls_shift/su_max 0.000
_refine_ls_structure_factor_coef Fsqd
_refine_ls_weighting_details 'w = 1/[0.0001Fo^2^ + 3.0000\s(Fo^2^)]/(4Fo^2^)'
_refine_ls_weighting_scheme calc
_refine_ls_wR_factor_ref 0.0686
_reflns_number_gt 4573
_reflns_number_total 5330
_reflns_threshold_expression F^2^>2.0\s(F^2^)
_cod_data_source_file om300888q_si_003.cif
_cod_data_source_block Christoph-A-31B
_cod_database_code 4079621

loop_
_symmetry_equiv_pos_site_id
_symmetry_equiv_pos_as_xyz
1 +X,+Y,+Z
2 -X,-Y,-Z

loop_
_atom_site_label
_atom_site_type_symbol
_atom_site_fract_x
_atom_site_fract_y
_atom_site_fract_z
_atom_site_U_iso_or_equiv
_atom_site_adp_type
_atom_site_occupancy
_atom_site_symmetry_multiplicity
_atom_site_calc_flag
_atom_site_refinement_flags
Fe1 Fe 0.69263(2) 0.19103(2) 0.29760(2) 0.01705(6) Uani 1.0 2 d .
Cl1 Cl 0.47205(3) 0.11926(4) 0.30164(4) 0.02117(10) Uani 1.0 2 d .
Cl2 Cl 0.66315(3) 0.29197(4) 0.14851(3) 0.02248(10) Uani 1.0 2 d .
N1 N 0.66181(11) 0.49907(12) 0.52864(11) 0.0186(3) Uani 1.0 2 d .
N2 N 0.66945(11) 0.33811(12) 0.58568(11) 0.0174(3) Uani 1.0 2 d .
N3 N 0.73818(11) 0.11163(12) 0.47436(12) 0.0188(4) Uani 1.0 2 d .
N4 N 0.93528(11) 0.21665(12) 0.34720(11) 0.0194(3) Uani 1.0 2 d .
N5 N 0.90916(11) 0.00271(12) 0.16677(11) 0.0170(3) Uani 1.0 2 d .
N6 N 0.74167(11) -0.10375(12) 0.06229(12) 0.0189(3) Uani 1.0 2 d .
N7 N 1.0396(4) 0.5580(4) 0.1956(3) 0.1115(12) Uani 1.0 2 d .
C1 C 0.68711(13) 0.36480(14) 0.48059(14) 0.0172(4) Uani 1.0 2 d .
C2 C 0.67203(15) 0.57847(15) 0.45296(15) 0.0232(4) Uani 1.0 2 d .
C3 C 0.62679(14) 0.55463(15) 0.65580(14) 0.0221(4) Uani 1.0 2 d .
C4 C 0.62951(14) 0.45310(15) 0.69471(14) 0.0217(4) Uani 1.0 2 d .
C5 C 0.59660(16) 0.43565(17) 0.80643(15) 0.0298(5) Uani 1.0 2 d .
C6 C 0.60678(17) 0.31225(17) 0.80628(16) 0.0318(5) Uani 1.0 2 d .
C7 C 0.65278(15) 0.19886(16) 0.69576(15) 0.0253(4) Uani 1.0 2 d .
C8 C 0.68477(13) 0.21219(14) 0.58885(14) 0.0187(4) Uani 1.0 2 d .
C9 C 0.68207(16) -0.02573(15) 0.43817(16) 0.0275(5) Uani 1.0 2 d .
C10 C 0.87929(14) 0.10917(16) 0.49043(15) 0.0248(4) Uani 1.0 2 d .
C11 C 0.95038(14) 0.22563(16) 0.47952(14) 0.0236(4) Uani 1.0 2 d .
C12 C 0.97940(15) 0.34327(15) 0.34105(16) 0.0265(5) Uani 1.0 2 d .
C13 C 0.99519(14) 0.10043(15) 0.25345(14) 0.0191(4) Uani 1.0 2 d .
C14 C 1.12081(14) 0.07771(16) 0.23913(15) 0.0235(4) Uani 1.0 2 d .
C15 C 1.16636(14) -0.04316(16) 0.13594(15) 0.0260(5) Uani 1.0 2 d .
C16 C 1.08415(14) -0.13803(16) 0.05130(15) 0.0241(4) Uani 1.0 2 d .
C17 C 0.95077(14) -0.11704(15) 0.06426(14) 0.0204(4) Uani 1.0 2 d .
C18 C 0.84199(14) -0.18306(15) -0.00114(14) 0.0211(4) Uani 1.0 2 d .
C19 C 0.60892(14) -0.13896(16) 0.01662(15) 0.0259(4) Uani 1.0 2 d .
C20 C 0.77915(13) 0.01213(14) 0.16647(13) 0.0175(4) Uani 1.0 2 d .
C21 C 0.8096(4) 0.5689(4) 0.1151(4) 0.1056(14) Uani 1.0 2 d .
C22 C 0.9391(4) 0.5647(4) 0.1598(3) 0.0876(12) Uani 1.0 2 d .
H1 H 0.7564 0.6185 0.4651 0.0294 Uiso 1.0 2 calc R
H2 H 0.6108 0.6490 0.4816 0.0292 Uiso 1.0 2 calc R
H3 H 0.6558 0.5199 0.3629 0.0293 Uiso 1.0 2 calc R
H4 H 0.6059 0.6445 0.7059 0.0246 Uiso 1.0 2 calc R
H5 H 0.5666 0.5087 0.8782 0.0342 Uiso 1.0 2 calc R
H6 H 0.5850 0.3012 0.8795 0.0393 Uiso 1.0 2 calc R
H7 H 0.6594 0.1145 0.6972 0.0314 Uiso 1.0 2 calc R
H8 H 0.5910 -0.0231 0.4304 0.0330 Uiso 1.0 2 calc R
H9 H 0.7144 -0.0880 0.3568 0.0334 Uiso 1.0 2 calc R
H10 H 0.7041 -0.0555 0.5035 0.0338 Uiso 1.0 2 calc R
H11 H 0.8969 0.1109 0.5747 0.0316 Uiso 1.0 2 calc R
H12 H 0.9062 0.0236 0.4234 0.0311 Uiso 1.0 2 calc R
H13 H 1.0408 0.2232 0.4977 0.0269 Uiso 1.0 2 calc R
H14 H 0.9177 0.3120 0.5396 0.0264 Uiso 1.0 2 calc R
H15 H 0.9627 0.3351 0.2551 0.0299 Uiso 1.0 2 calc R
H16 H 0.9352 0.4195 0.4020 0.0306 Uiso 1.0 2 calc R
H17 H 1.0694 0.3569 0.3609 0.0303 Uiso 1.0 2 calc R
H18 H 1.1791 0.1417 0.2965 0.0281 Uiso 1.0 2 calc R
H19 H 1.2536 -0.0566 0.1278 0.0332 Uiso 1.0 2 calc R
H20 H 1.1139 -0.2165 -0.0149 0.0292 Uiso 1.0 2 calc R
H21 H 0.8363 -0.2660 -0.0742 0.0248 Uiso 1.0 2 calc R
H22 H 0.5536 -0.0800 0.0813 0.0284 Uiso 1.0 2 calc R
H23 H 0.5957 -0.1287 -0.0619 0.0286 Uiso 1.0 2 calc R
H24 H 0.5903 -0.2316 0.0004 0.0289 Uiso 1.0 2 calc R
H25 H 0.7802 0.6594 0.1632 0.1404 Uiso 1.0 2 calc R
H26 H 0.8071 0.5474 0.0244 0.1402 Uiso 1.0 2 calc R
H27 H 0.7554 0.5055 0.1299 0.1399 Uiso 1.0 2 calc R

loop_
_atom_site_aniso_label
_atom_site_aniso_U_11
_atom_site_aniso_U_22
_atom_site_aniso_U_33
_atom_site_aniso_U_12
_atom_site_aniso_U_13
_atom_site_aniso_U_23
Fe1 0.01472(10) 0.01763(12) 0.01673(12) 0.00221(8) 0.00090(8) 0.00537(9)
Cl1 0.01619(16) 0.02142(19) 0.0262(2) -0.00033(13) 0.00285(14) 0.01054(15)
Cl2 0.02308(18) 0.0259(2) 0.02113(19) 0.00312(15) 0.00320(14) 0.01246(15)
N1 0.0175(6) 0.0182(7) 0.0193(7) 0.0002(5) -0.0005(5) 0.0074(5)
N2 0.0162(6) 0.0181(7) 0.0175(6) 0.0019(5) 0.0014(5) 0.0073(5)
N3 0.0181(6) 0.0197(7) 0.0205(7) 0.0037(5) 0.0038(5) 0.0100(6)
N4 0.0171(6) 0.0216(7) 0.0167(7) 0.0003(5) 0.0015(5) 0.0055(6)
N5 0.0167(6) 0.0177(6) 0.0163(6) 0.0030(5) 0.0030(5) 0.0067(5)
N6 0.0187(6) 0.0180(7) 0.0188(7) 0.0003(5) 0.0012(5) 0.0069(5)
N7 0.139(3) 0.133(3) 0.0661(17) -0.053(3) -0.0267(18) 0.0500(18)
C1 0.0139(7) 0.0194(8) 0.0183(8) 0.0006(6) -0.0004(6) 0.0083(6)
C2 0.0258(8) 0.0204(8) 0.0258(9) 0.0000(7) -0.0007(7) 0.0124(7)
C3 0.0242(8) 0.0176(8) 0.0187(8) 0.0028(6) 0.0016(6) 0.0022(7)
C4 0.0209(8) 0.0222(8) 0.0171(8) 0.0025(6) 0.0031(6) 0.0036(6)
C5 0.0368(10) 0.0309(10) 0.0177(8) 0.0040(8) 0.0084(7) 0.0063(7)
C6 0.0408(10) 0.0367(10) 0.0204(9) 0.0043(8) 0.0106(8) 0.0142(8)
C7 0.0297(8) 0.0251(9) 0.0245(9) 0.0016(7) 0.0040(7) 0.0136(7)
C8 0.0175(7) 0.0192(8) 0.0200(8) 0.0011(6) 0.0007(6) 0.0090(7)
C9 0.0348(9) 0.0193(8) 0.0296(9) 0.0036(7) 0.0053(7) 0.0113(7)
C10 0.0210(8) 0.0347(9) 0.0231(9) 0.0111(7) 0.0042(6) 0.0161(8)
C11 0.0160(7) 0.0342(9) 0.0179(8) 0.0021(7) -0.0009(6) 0.0088(7)
C12 0.0246(8) 0.0221(9) 0.0291(9) -0.0019(7) 0.0013(7) 0.0076(7)
C13 0.0185(7) 0.0221(8) 0.0169(8) 0.0008(6) 0.0010(6) 0.0087(6)
C14 0.0173(7) 0.0304(9) 0.0224(8) -0.0005(7) -0.0002(6) 0.0110(7)
C15 0.0164(7) 0.0373(10) 0.0301(9) 0.0089(7) 0.0069(7) 0.0193(8)
C16 0.0237(8) 0.0269(9) 0.0231(8) 0.0104(7) 0.0089(7) 0.0113(7)
C17 0.0240(8) 0.0195(8) 0.0181(8) 0.0058(6) 0.0062(6) 0.0081(6)
C18 0.0241(8) 0.0187(8) 0.0181(8) 0.0047(6) 0.0056(6) 0.0051(6)
C19 0.0193(8) 0.0253(9) 0.0253(9) -0.0027(7) -0.0029(7) 0.0039(7)
C20 0.0163(7) 0.0194(8) 0.0180(8) 0.0005(6) 0.0004(6) 0.0091(6)
C21 0.145(4) 0.091(3) 0.114(3) -0.042(3) -0.018(3) 0.078(3)
C22 0.128(3) 0.090(3) 0.0530(17) -0.056(3) -0.0276(19) 0.0418(16)

loop_
_atom_type_symbol
_atom_type_description
_atom_type_scat_dispersion_real
_atom_type_scat_dispersion_imag
_atom_type_scat_source
C C 0.0033 0.0016
;
International Tables for Crystallography
(1992, Vol. C, Tables 4.2.6.8 and 6.1.1.4)
;
Cl Cl 0.1484 0.1585
;
International Tables for Crystallography
(1992, Vol. C, Tables 4.2.6.8 and 6.1.1.4)
;
Fe Fe 0.3463 0.8444
;
International Tables for Crystallography
(1992, Vol. C, Tables 4.2.6.8 and 6.1.1.4)
;
N N 0.0061 0.0033
;
International Tables for Crystallography
(1992, Vol. C, Tables 4.2.6.8 and 6.1.1.4)
;
H H 0.0000 0.0000
;
International Tables for Crystallography
(1992, Vol. C, Table 6.1.1.4)
;

loop_
_geom_angle_atom_site_label_1
_geom_angle_atom_site_label_2
_geom_angle_atom_site_label_3
_geom_angle
_geom_angle_publ_flag
Cl1 Fe1 Cl2 98.51(2) yes
Cl1 Fe1 C1 94.35(5) yes
Cl1 Fe1 C20 104.13(5) yes
Cl2 Fe1 C1 101.76(7) yes
Cl2 Fe1 C20 96.60(6) yes
C1 Fe1 C20 151.66(6) yes
C1 N1 C2 123.38(13) yes
C1 N1 C3 113.66(15) yes
C2 N1 C3 122.96(13) yes
C1 N2 C4 112.50(14) yes
C1 N2 C8 125.75(11) yes
C4 N2 C8 121.74(15) yes
C8 N3 C9 112.32(13) yes
C8 N3 C10 110.88(11) yes
C9 N3 C10 109.63(13) yes
C11 N4 C12 111.89(11) yes
C11 N4 C13 112.09(14) yes
C12 N4 C13 111.50(13) yes
C13 N5 C17 121.74(12) yes
C13 N5 C20 125.60(11) yes
C17 N5 C20 112.61(11) yes
C18 N6 C19 122.82(11) yes
C18 N6 C20 113.42(12) yes
C19 N6 C20 123.69(12) yes
Fe1 C1 N1 139.14(13) yes
Fe1 C1 N2 115.88(11) yes
N1 C1 N2 102.13(12) yes
N1 C3 C4 106.81(13) yes
N2 C4 C3 104.87(15) yes
N2 C4 C5 118.01(16) yes
C3 C4 C5 136.98(14) yes
C4 C5 C6 119.55(14) yes
C5 C6 C7 120.99(19) yes
C6 C7 C8 120.84(18) yes
N2 C8 N3 113.81(15) yes
N2 C8 C7 118.72(12) yes
N3 C8 C7 127.43(16) yes
N3 C10 C11 113.94(15) yes
N4 C11 C10 110.91(12) yes
N4 C13 N5 113.55(13) yes
N4 C13 C14 127.90(12) yes
N5 C13 C14 118.53(12) yes
C13 C14 C15 121.14(13) yes
C14 C15 C16 120.85(14) yes
C15 C16 C17 119.28(13) yes
N5 C17 C16 118.45(12) yes
N5 C17 C18 104.81(13) yes
C16 C17 C18 136.72(13) yes
N6 C18 C17 106.86(12) yes
Fe1 C20 N5 120.34(9) yes
Fe1 C20 N6 136.93(11) yes
N5 C20 N6 102.30(11) yes
N7 C22 C21 177.9(5) yes
N1 C2 H1 109.322 no
N1 C2 H2 109.523 no
N1 C2 H3 109.579 no
H1 C2 H2 109.486 no
H1 C2 H3 109.473 no
H2 C2 H3 109.444 no
N1 C3 H4 126.772 no
C4 C3 H4 126.421 no
C4 C5 H5 119.801 no
C6 C5 H5 120.632 no
C5 C6 H6 119.319 no
C7 C6 H6 119.682 no
C6 C7 H7 119.940 no
C8 C7 H7 119.210 no
N3 C9 H8 109.344 no
N3 C9 H9 109.445 no
N3 C9 H10 109.715 no
H8 C9 H9 109.444 no
H8 C9 H10 109.435 no
H9 C9 H10 109.444 no
N3 C10 H11 107.128 no
N3 C10 H12 106.737 no
C11 C10 H11 110.105 no
C11 C10 H12 109.378 no
H11 C10 H12 109.427 no
N4 C11 H13 107.649 no
N4 C11 H14 108.017 no
C10 C11 H13 110.440 no
C10 C11 H14 110.331 no
H13 C11 H14 109.413 no
N4 C12 H15 108.970 no
N4 C12 H16 110.150 no
N4 C12 H17 109.377 no
H15 C12 H16 109.447 no
H15 C12 H17 109.439 no
H16 C12 H17 109.441 no
C13 C14 H18 119.414 no
C15 C14 H18 119.447 no
C14 C15 H19 119.615 no
C16 C15 H19 119.530 no
C15 C16 H20 120.632 no
C17 C16 H20 120.085 no
N6 C18 H21 126.596 no
C17 C18 H21 126.545 no
N6 C19 H22 109.613 no
N6 C19 H23 109.501 no
N6 C19 H24 109.389 no
H22 C19 H23 109.438 no
H22 C19 H24 109.440 no
H23 C19 H24 109.447 no
C22 C21 H25 107.846 no
C22 C21 H26 110.457 no
C22 C21 H27 110.185 no
H25 C21 H26 109.442 no
H25 C21 H27 109.442 no
H26 C21 H27 109.442 no

loop_
_geom_bond_atom_site_label_1
_geom_bond_atom_site_label_2
_geom_bond_distance
_geom_bond_publ_flag
Fe1 Cl1 2.4386(10) yes
Fe1 Cl2 2.4130(10) yes
Fe1 C1 2.1380(14) yes
Fe1 C20 2.1172(14) yes
N1 C1 1.357(2) yes
N1 C2 1.469(3) yes
N1 C3 1.376(2) yes
N2 C1 1.370(3) yes
N2 C4 1.4140(17) yes
N2 C8 1.400(3) yes
N3 C8 1.4322(17) yes
N3 C9 1.478(3) yes
N3 C10 1.490(2) yes
N4 C11 1.480(3) yes
N4 C12 1.479(3) yes
N4 C13 1.4280(18) yes
N5 C13 1.3962(17) yes
N5 C17 1.4126(17) yes
N5 C20 1.3701(19) yes
N6 C18 1.3817(19) yes
N6 C19 1.4618(19) yes
N6 C20 1.3550(16) yes
N7 C22 1.138(6) yes
C3 C4 1.359(3) yes
C4 C5 1.421(3) yes
C5 C6 1.350(3) yes
C6 C7 1.436(2) yes
C7 C8 1.342(3) yes
C10 C11 1.514(3) yes
C13 C14 1.346(3) yes
C14 C15 1.438(2) yes
C15 C16 1.349(2) yes
C16 C17 1.423(3) yes
C17 C18 1.360(2) yes
C21 C22 1.450(6) yes
C2 H1 0.960 no
C2 H2 0.960 no
C2 H3 0.960 no
C3 H4 0.930 no
C5 H5 0.930 no
C6 H6 0.930 no
C7 H7 0.930 no
C9 H8 0.960 no
C9 H9 0.960 no
C9 H10 0.960 no
C10 H11 0.970 no
C10 H12 0.970 no
C11 H13 0.970 no
C11 H14 0.970 no
C12 H15 0.960 no
C12 H16 0.960 no
C12 H17 0.960 no
C14 H18 0.930 no
C15 H19 0.930 no
C16 H20 0.930 no
C18 H21 0.930 no
C19 H22 0.960 no
C19 H23 0.960 no
C19 H24 0.960 no
C21 H25 0.960 no
C21 H26 0.960 no
C21 H27 0.960 no

loop_
_geom_contact_atom_site_label_1
_geom_contact_atom_site_label_2
_geom_contact_distance
_geom_contact_publ_flag
_geom_contact_site_symmetry_2
Fe1 N3 2.5591(19) no .
Fe1 N4 2.5803(15) no .
Fe1 C8 3.245(3) no .
Fe1 C9 3.384(3) no .
Fe1 C10 3.326(2) no .
Fe1 C11 3.2901(19) no .
Fe1 C12 3.333(2) no .
Fe1 C13 3.3265(19) no .
Cl1 N3 3.4076(17) no .
Cl1 C9 3.447(3) no .
Cl2 C2 3.5367(18) no .
N1 C8 3.490(3) no .
N2 C2 3.549(3) no .
N2 C6 2.752(3) no .
N2 C9 3.585(3) no .
N2 C10 3.197(3) no .
N2 C11 3.268(3) no .
N3 N4 3.033(3) no .
N3 C1 2.790(3) no .
N3 C20 3.253(3) no .
N4 C1 3.151(2) no .
N4 C20 2.7712(18) no .
N5 C10 3.397(3) no .
N5 C11 3.363(2) no .
N5 C12 3.429(3) no .
N5 C15 2.757(3) no .
N5 C19 3.545(2) no .
N6 C13 3.486(2) no .
C1 C10 3.506(3) no .
C1 C11 3.172(3) no .
C1 C12 3.456(3) no .
C3 C8 3.538(3) no .
C4 C7 2.791(3) no .
C5 C8 2.820(2) no .
C7 C9 2.938(3) no .
C7 C10 3.239(3) no .
C8 C11 3.109(3) no .
C9 C20 3.481(3) no .
C10 C13 2.964(3) no .
C10 C20 3.519(3) no .
C11 C14 3.143(3) no .
C12 C14 3.043(3) no .
C13 C16 2.826(2) no .
C13 C18 3.533(2) no .
C14 C17 2.783(2) no .
Cl1 C3 3.550(3) no 2_666
Cl2 C16 3.4942(18) no 2_755
Cl2 C19 3.3733(18) no 2_655
Cl2 C21 3.533(5) no .
N1 N1 3.446(2) no 2_666
N1 C3 3.543(3) no 2_666
N5 C16 3.404(3) no 2_755
N6 C15 3.438(3) no 2_755
N7 C11 3.439(3) no 2_766
N7 C12 3.464(5) no .
C2 C3 3.405(3) no 2_666
C2 C4 3.494(3) no 2_666
C3 Cl1 3.550(3) no 2_666
C3 N1 3.543(3) no 2_666
C3 C2 3.405(3) no 2_666
C4 C2 3.494(3) no 2_666
C7 C15 3.599(3) no 2_756
C10 C10 3.572(3) no 2_756
C11 N7 3.439(3) no 2_766
C12 N7 3.464(5) no .
C14 C18 3.409(3) no 2_755
C15 N6 3.438(3) no 2_755
C15 C7 3.599(3) no 2_756
C15 C18 3.427(3) no 2_755
C16 Cl2 3.4942(18) no 2_755
C16 N5 3.404(3) no 2_755
C16 C17 3.576(3) no 2_755
C17 C16 3.576(3) no 2_755
C17 C17 3.599(3) no 2_755
C18 C14 3.409(3) no 2_755
C18 C15 3.427(3) no 2_755
C18 C21 3.503(5) no 1_545
C19 Cl2 3.3733(18) no 2_655
C21 Cl2 3.533(5) no .
C21 C18 3.503(5) no 1_565
C22 C22 3.584(5) no 2_765
Fe1 H3 3.3625 no .
Fe1 H8 3.4551 no .
Fe1 H9 3.3977 no .
Fe1 H12 3.5608 no .
Fe1 H14 3.3819 no .
Fe1 H15 3.3618 no .
Fe1 H16 3.3448 no .
Fe1 H22 3.2204 no .
Cl1 H8 2.8439 no .
Cl1 H22 2.6939 no .
Cl2 H3 2.6388 no .
Cl2 H15 3.2974 no .
N1 H14 3.4316 no .
N1 H16 3.2064 no .
N2 H4 3.1057 no .
N2 H5 3.2726 no .
N2 H7 3.2022 no .
N2 H11 3.4336 no .
N2 H14 2.6660 no .
N3 H7 2.6878 no .
N3 H13 3.3446 no .
N3 H14 2.6952 no .
N4 H11 3.2998 no .
N4 H12 2.6168 no .
N4 H18 2.6991 no .
N5 H9 3.4457 no .
N5 H12 2.8480 no .
N5 H15 3.3474 no .
N5 H18 3.2014 no .
N5 H20 3.2793 no .
N5 H21 3.1048 no .
N6 H9 3.3204 no .
N7 H25 3.0301 no .
N7 H26 3.0628 no .
N7 H27 3.0418 no .
C1 H1 2.9261 no .
C1 H2 3.2076 no .
C1 H3 2.5965 no .
C1 H4 3.1764 no .
C1 H14 2.6364 no .
C1 H16 2.9087 no .
C2 H4 2.7753 no .
C2 H16 3.2153 no .
C3 H1 2.9180 no .
C3 H2 2.6115 no .
C3 H3 3.2314 no .
C3 H5 2.8797 no .
C4 H6 3.2359 no .
C4 H14 3.5669 no .
C5 H4 2.9601 no .
C5 H7 3.2544 no .
C7 H5 3.2709 no .
C7 H8 3.0044 no .
C7 H10 2.7691 no .
C7 H11 2.9166 no .
C8 H6 3.2445 no .
C8 H8 2.5804 no .
C8 H9 3.2316 no .
C8 H10 2.6606 no .
C8 H11 2.4791 no .
C8 H12 3.1981 no .
C8 H14 2.8245 no .
C9 H7 2.7076 no .
C9 H11 2.7315 no .
C9 H12 2.4301 no .
C10 H7 3.3278 no .
C10 H8 3.2566 no .
C10 H9 2.6209 no .
C10 H10 2.5988 no .
C11 H15 3.2687 no .
C11 H16 2.6258 no .
C11 H17 2.6716 no .
C11 H18 3.1061 no .
C12 H13 2.7085 no .
C12 H14 2.5354 no .
C12 H18 2.9530 no .
C13 H12 2.6108 no .
C13 H13 2.5555 no .
C13 H14 3.2235 no .
C13 H15 2.5771 no .
C13 H16 3.2267 no .
C13 H17 2.6175 no .
C13 H19 3.2512 no .
C14 H12 3.3337 no .
C14 H13 2.8458 no .
C14 H15 3.2222 no .
C14 H17 2.8161 no .
C14 H20 3.2702 no .
C16 H18 3.2503 no .
C16 H21 2.9589 no .
C17 H19 3.2361 no .
C18 H20 2.8826 no .
C18 H22 3.2636 no .
C18 H23 2.8003 no .
C18 H24 2.6874 no .
C19 H21 2.7710 no .
C20 H9 2.9134 no .
C20 H12 3.1528 no .
C20 H21 3.1756 no .
C20 H22 2.5558 no .
C20 H23 3.0181 no .
C20 H24 3.1458 no .
H1 H4 3.1179 no .
H1 H16 2.7568 no .
H2 H4 2.5917 no .
H3 H16 3.2351 no .
H4 H5 2.9626 no .
H5 H6 2.2794 no .
H6 H7 2.3611 no .
H7 H8 2.8306 no .
H7 H10 2.2606 no .
H7 H11 2.8811 no .
H8 H11 3.5615 no .
H8 H12 3.3467 no .
H9 H11 3.0934 no .
H9 H12 2.2713 no .
H9 H22 3.5777 no .
H10 H11 2.5636 no .
H10 H12 2.6064 no .
H11 H13 2.3418 no .
H11 H14 2.3991 no .
H12 H13 2.3864 no .
H12 H14 2.8353 no .
H13 H15 3.5648 no .
H13 H16 3.0073 no .
H13 H17 2.5752 no .
H13 H18 2.5763 no .
H14 H15 3.4148 no .
H14 H16 2.3410 no .
H14 H17 2.8179 no .
H15 H18 3.2856 no .
H17 H18 2.4519 no .
H18 H19 2.3544 no .
H19 H20 2.2814 no .
H20 H21 2.9637 no .
H21 H23 2.9322 no .
H21 H24 2.7193 no .
Cl1 H2 2.8407 no 2_666
Cl1 H4 2.7510 no 2_666
Cl1 H7 2.8813 no 2_656
Cl1 H10 3.2182 no 2_656
Cl1 H18 3.0893 no 1_455
Cl1 H19 3.0400 no 1_455
Cl1 H23 2.8640 no 2_655
Cl2 H4 3.2439 no 2_666
Cl2 H5 3.3681 no 2_666
Cl2 H6 3.2118 no 1_554
Cl2 H19 3.2510 no 2_755
Cl2 H20 2.7637 no 2_755
Cl2 H22 3.4264 no 2_655
Cl2 H23 3.1174 no 2_655
Cl2 H24 3.0289 no 2_655
Cl2 H27 2.5993 no .
N1 H2 3.2348 no 2_666
N1 H17 3.1615 no 2_766
N2 H2 3.0436 no 2_666
N5 H20 3.4630 no 2_755
N6 H19 3.3269 no 2_755
N6 H25 3.2767 no 1_545
N7 H11 3.4704 no 2_766
N7 H13 3.4245 no 2_766
N7 H14 2.7601 no 2_766
N7 H15 2.8984 no .
N7 H16 3.4925 no .
N7 H17 3.4715 no .
N7 H21 3.1893 no 2_755
N7 H26 2.8303 no 2_765
C1 H2 3.1758 no 2_666
C2 H13 3.5662 no 2_766
C2 H17 3.2826 no 2_766
C2 H18 3.4730 no 2_766
C2 H27 3.5663 no .
C3 H2 3.1995 no 2_666
C3 H3 3.0401 no 2_666
C3 H17 3.3491 no 2_766
C3 H21 3.5414 no 1_566
C3 H23 3.5978 no 1_566
C4 H2 3.0667 no 2_666
C4 H3 3.0976 no 2_666
C5 H3 3.4093 no 2_666
C5 H24 3.3414 no 1_566
C5 H26 3.1024 no 1_556
C6 H19 3.5181 no 2_756
C6 H24 3.4313 no 2_656
C6 H26 3.3588 no 1_556
C7 H8 3.0949 no 2_656
C7 H19 3.1788 no 2_756
C8 H8 3.4706 no 2_656
C9 H8 3.2128 no 2_656
C10 H11 3.2500 no 2_756
C10 H12 3.0616 no 2_756
C11 H1 3.4003 no 2_766
C12 H1 3.4160 no 2_766
C12 H14 3.5380 no 2_766
C12 H16 3.0640 no 2_766
C12 H20 3.4857 no 2_755
C12 H21 3.4493 no 2_755
C14 H7 3.4123 no 2_756
C14 H10 3.5348 no 2_756
C14 H11 3.5469 no 2_756
C14 H21 3.3645 no 2_755
C15 H7 2.9603 no 2_756
C15 H23 3.4301 no 2_755
C16 H15 3.2492 no 2_755
C17 H15 3.5478 no 2_755
C17 H25 3.5692 no 1_545
C18 H15 3.4126 no 2_755
C18 H25 3.1149 no 1_545
C18 H26 3.0913 no 1_545
C19 H4 3.3144 no 1_544
C19 H5 3.4815 no 1_544
C19 H6 3.2372 no 2_656
C19 H19 3.5208 no 2_755
C19 H22 3.4942 no 2_655
C19 H23 3.5143 no 2_655
C20 H20 3.5437 no 2_755
C21 H3 3.5246 no .
C21 H5 3.5179 no 1_554
C21 H21 3.3729 no 1_565
C22 H13 3.5925 no 2_766
C22 H14 3.4087 no 2_766
C22 H15 3.1424 no .
C22 H20 3.4532 no 2_755
C22 H26 3.3449 no 2_765
H1 C11 3.4003 no 2_766
H1 C12 3.4160 no 2_766
H1 H10 3.4422 no 1_565
H1 H13 2.6242 no 2_766
H1 H14 3.4974 no 2_766
H1 H17 2.5958 no 2_766
H1 H18 2.9066 no 2_766
H1 H27 3.4885 no .
H2 Cl1 2.8407 no 2_666
H2 N1 3.2348 no 2_666
H2 N2 3.0436 no 2_666
H2 C1 3.1758 no 2_666
H2 C3 3.1995 no 2_666
H2 C4 3.0667 no 2_666
H2 H10 3.2521 no 1_565
H2 H18 3.3310 no 2_766
H3 C3 3.0401 no 2_666
H3 C4 3.0976 no 2_666
H3 C5 3.4093 no 2_666
H3 C21 3.5246 no .
H3 H4 3.1453 no 2_666
H3 H5 3.4782 no 2_666
H3 H25 3.5075 no .
H3 H27 2.8291 no .
H4 Cl1 2.7510 no 2_666
H4 Cl2 3.2439 no 2_666
H4 C19 3.3144 no 1_566
H4 H3 3.1453 no 2_666
H4 H17 3.5087 no 2_766
H4 H18 3.2242 no 2_766
H4 H21 3.2636 no 1_566
H4 H23 2.7479 no 1_566
H4 H24 3.0536 no 1_566
H5 Cl2 3.3681 no 2_666
H5 C19 3.4815 no 1_566
H5 C21 3.5179 no 1_556
H5 H3 3.4782 no 2_666
H5 H5 3.2240 no 2_667
H5 H6 3.1445 no 2_667
H5 H21 3.5879 no 1_566
H5 H24 2.5650 no 1_566
H5 H26 2.9171 no 1_556
H5 H27 3.4722 no 1_556
H5 H27 3.3780 no 2_666
H6 Cl2 3.2118 no 1_556
H6 C19 3.2372 no 2_656
H6 H5 3.1445 no 2_667
H6 H19 3.1540 no 2_756
H6 H22 2.9948 no 2_656
H6 H24 2.6110 no 2_656
H6 H26 3.3397 no 1_556
H6 H27 3.2405 no 1_556
H7 Cl1 2.8813 no 2_656
H7 C14 3.4123 no 2_756
H7 C15 2.9603 no 2_756
H7 H8 2.9173 no 2_656
H7 H18 3.3175 no 2_756
H7 H19 2.5036 no 2_756
H7 H22 3.5526 no 2_656
H8 C7 3.0949 no 2_656
H8 C8 3.4706 no 2_656
H8 C9 3.2128 no 2_656
H8 H7 2.9173 no 2_656
H8 H8 2.4337 no 2_656
H8 H10 3.2460 no 2_656
H9 H25 2.8016 no 1_545
H10 Cl1 3.2182 no 2_656
H10 C14 3.5348 no 2_756
H10 H1 3.4422 no 1_545
H10 H2 3.2521 no 1_545
H10 H8 3.2460 no 2_656
H10 H13 3.2647 no 2_756
H10 H18 3.0642 no 2_756
H11 N7 3.4704 no 2_766
H11 C10 3.2500 no 2_756
H11 C14 3.5469 no 2_756
H11 H11 3.2012 no 2_756
H11 H12 2.5595 no 2_756
H11 H13 3.4472 no 2_756
H12 C10 3.0616 no 2_756
H12 H11 2.5595 no 2_756
H12 H12 2.8053 no 2_756
H12 H13 3.2378 no 2_756
H13 N7 3.4245 no 2_766
H13 C2 3.5662 no 2_766
H13 C22 3.5925 no 2_766
H13 H1 2.6242 no 2_766
H13 H10 3.2647 no 2_756
H13 H11 3.4472 no 2_756
H13 H12 3.2378 no 2_756
H13 H16 3.5556 no 2_766
H14 N7 2.7601 no 2_766
H14 C12 3.5380 no 2_766
H14 C22 3.4087 no 2_766
H14 H1 3.4974 no 2_766
H14 H16 3.0827 no 2_766
H14 H17 3.2818 no 2_766
H15 N7 2.8984 no .
H15 C16 3.2492 no 2_755
H15 C17 3.5478 no 2_755
H15 C18 3.4126 no 2_755
H15 C22 3.1424 no .
H15 H20 2.5849 no 2_755
H15 H21 2.8676 no 2_755
H15 H27 3.5390 no .
H16 N7 3.4925 no .
H16 C12 3.0640 no 2_766
H16 H13 3.5556 no 2_766
H16 H14 3.0827 no 2_766
H16 H16 2.5194 no 2_766
H16 H17 2.7601 no 2_766
H17 N1 3.1615 no 2_766
H17 N7 3.4715 no .
H17 C2 3.2826 no 2_766
H17 C3 3.3491 no 2_766
H17 H1 2.5958 no 2_766
H17 H4 3.5087 no 2_766
H17 H14 3.2818 no 2_766
H17 H16 2.7601 no 2_766
H17 H21 3.1814 no 2_755
H18 Cl1 3.0893 no 1_655
H18 C2 3.4730 no 2_766
H18 H1 2.9066 no 2_766
H18 H2 3.3310 no 2_766
H18 H4 3.2242 no 2_766
H18 H7 3.3175 no 2_756
H18 H10 3.0642 no 2_756
H18 H21 3.3601 no 2_755
H18 H23 3.5769 no 2_755
H19 Cl1 3.0400 no 1_655
H19 Cl2 3.2510 no 2_755
H19 N6 3.3269 no 2_755
H19 C6 3.5181 no 2_756
H19 C7 3.1788 no 2_756
H19 C19 3.5208 no 2_755
H19 H6 3.1540 no 2_756
H19 H7 2.5036 no 2_756
H19 H22 3.2014 no 1_655
H19 H23 2.8991 no 2_755
H20 Cl2 2.7637 no 2_755
H20 N5 3.4630 no 2_755
H20 C12 3.4857 no 2_755
H20 C20 3.5437 no 2_755
H20 C22 3.4532 no 2_755
H20 H15 2.5849 no 2_755
H20 H27 3.1928 no 2_755
H21 N7 3.1893 no 2_755
H21 C3 3.5414 no 1_544
H21 C12 3.4493 no 2_755
H21 C14 3.3645 no 2_755
H21 C21 3.3729 no 1_545
H21 H4 3.2636 no 1_544
H21 H5 3.5879 no 1_544
H21 H15 2.8676 no 2_755
H21 H17 3.1814 no 2_755
H21 H18 3.3601 no 2_755
H21 H25 3.2173 no 1_545
H21 H26 2.7343 no 1_545
H22 Cl2 3.4264 no 2_655
H22 C19 3.4942 no 2_655
H22 H6 2.9948 no 2_656
H22 H7 3.5526 no 2_656
H22 H19 3.2014 no 1_455
H22 H22 3.2448 no 2_655
H22 H23 2.8658 no 2_655
H23 Cl1 2.8640 no 2_655
H23 Cl2 3.1174 no 2_655
H23 C3 3.5978 no 1_544
H23 C15 3.4301 no 2_755
H23 C19 3.5143 no 2_655
H23 H4 2.7479 no 1_544
H23 H18 3.5769 no 2_755
H23 H19 2.8991 no 2_755
H23 H22 2.8658 no 2_655
H23 H23 3.2878 no 2_655
H24 Cl2 3.0289 no 2_655
H24 C5 3.3414 no 1_544
H24 C6 3.4313 no 2_656
H24 H4 3.0536 no 1_544
H24 H5 2.5650 no 1_544
H24 H6 2.6110 no 2_656
H24 H25 3.2669 no 1_545
H24 H26 3.4331 no 1_545
H25 N6 3.2767 no 1_565
H25 C17 3.5692 no 1_565
H25 C18 3.1149 no 1_565
H25 H3 3.5075 no .
H25 H9 2.8016 no 1_565
H25 H21 3.2173 no 1_565
H25 H24 3.2669 no 1_565
H26 N7 2.8303 no 2_765
H26 C5 3.1024 no 1_554
H26 C6 3.3588 no 1_554
H26 C18 3.0913 no 1_565
H26 C22 3.3449 no 2_765
H26 H5 2.9171 no 1_554
H26 H6 3.3397 no 1_554
H26 H21 2.7343 no 1_565
H26 H24 3.4331 no 1_565
H27 Cl2 2.5993 no .
H27 C2 3.5663 no .
H27 H1 3.4885 no .
H27 H3 2.8291 no .
H27 H5 3.4722 no 1_554
H27 H5 3.3780 no 2_666
H27 H6 3.2405 no 1_554
H27 H15 3.5390 no .
H27 H20 3.1928 no 2_755

loop_
_geom_torsion_atom_site_label_1
_geom_torsion_atom_site_label_2
_geom_torsion_atom_site_label_3
_geom_torsion_atom_site_label_4
_geom_torsion
_geom_torsion_publ_flag
Cl1 Fe1 C1 N1 -91.96(14) no
Cl1 Fe1 C1 N2 64.62(9) no
Cl1 Fe1 C20 N5 -161.39(11) no
Cl1 Fe1 C20 N6 27.74(18) no
Cl2 Fe1 C1 N1 7.68(15) no
Cl2 Fe1 C1 N2 164.27(8) no
Cl2 Fe1 C20 N5 98.08(12) no
Cl2 Fe1 C20 N6 -72.79(17) no
C1 Fe1 C20 N5 -32.2(3) no
C1 Fe1 C20 N6 156.91(14) no
C20 Fe1 C1 N1 136.98(14) no
C20 Fe1 C1 N2 -66.43(17) no
C2 N1 C1 Fe1 -23.6(3) no
C2 N1 C1 N2 177.86(11) no
C1 N1 C3 C4 0.35(16) no
C3 N1 C1 Fe1 157.04(13) no
C3 N1 C1 N2 -1.51(15) no
C2 N1 C3 C4 -179.02(11) no
C1 N2 C4 C3 -2.00(15) no
C1 N2 C4 C5 174.35(11) no
C4 N2 C1 Fe1 -162.46(10) no
C4 N2 C1 N1 2.12(14) no
C1 N2 C8 N3 7.76(18) no
C1 N2 C8 C7 -174.03(11) no
C8 N2 C1 Fe1 16.00(18) no
C8 N2 C1 N1 -179.43(11) no
C4 N2 C8 N3 -173.92(11) no
C4 N2 C8 C7 4.29(18) no
C8 N2 C4 C3 179.48(11) no
C8 N2 C4 C5 -4.17(19) no
C9 N3 C8 N2 -142.98(13) no
C9 N3 C8 C7 39.01(19) no
C8 N3 C10 C11 -76.29(17) no
C10 N3 C8 N2 93.97(16) no
C10 N3 C8 C7 -84.05(18) no
C9 N3 C10 C11 159.12(12) no
C12 N4 C11 C10 167.63(11) no
C11 N4 C13 N5 112.23(15) no
C11 N4 C13 C14 -69.2(3) no
C13 N4 C11 C10 -66.27(15) no
C12 N4 C13 N5 -121.46(14) no
C12 N4 C13 C14 57.1(3) no
C13 N5 C17 C16 0.8(3) no
C13 N5 C17 C18 -177.55(15) no
C17 N5 C13 N4 177.68(15) no
C17 N5 C13 C14 -1.1(3) no
C13 N5 C20 Fe1 4.0(3) no
C13 N5 C20 N6 177.59(16) no
C20 N5 C13 N4 0.4(3) no
C20 N5 C13 C14 -178.37(16) no
C17 N5 C20 Fe1 -173.57(13) no
C17 N5 C20 N6 0.06(19) no
C20 N5 C17 C16 178.48(15) no
C20 N5 C17 C18 0.1(2) no
C19 N6 C18 C17 177.25(15) no
C18 N6 C20 Fe1 171.75(15) no
C18 N6 C20 N5 -0.2(2) no
C20 N6 C18 C17 0.3(2) no
C19 N6 C20 Fe1 -5.2(3) no
C19 N6 C20 N5 -177.15(15) no
N1 C3 C4 N2 0.95(15) no
N1 C3 C4 C5 -174.32(14) no
N2 C4 C5 C6 1.4(2) no
C3 C4 C5 C6 176.17(16) no
C4 C5 C6 C7 1.2(3) no
C5 C6 C7 C8 -1.2(3) no
C6 C7 C8 N2 -1.6(2) no
C6 C7 C8 N3 176.35(13) no
N3 C10 C11 N4 -65.36(14) no
N4 C13 C14 C15 -177.55(16) no
N5 C13 C14 C15 1.0(3) no
C13 C14 C15 C16 -0.7(3) no
C14 C15 C16 C17 0.5(3) no
C15 C16 C17 N5 -0.6(3) no
C15 C16 C17 C18 177.2(2) no
N5 C17 C18 N6 -0.2(2) no
C16 C17 C18 N6 -178.1(3) no
